data_2015478
loop_
_publ_author_name
'Angle, Christina S.'
'DiPasquale, Antonio G.'
'Rheingold, Arnold L.'
'Linda H. Doerrer'

_publ_section_title
;
 Red and yellow solvates of chloro(2,2':6',2''-terpyridine)platinum(II)
 chloride and Pt&#x00B7;&#x00B7;&#x00B7;Pt interactions
;
_journal_coeditor_code FG3017
_journal_issue 8
_journal_name_full 'Acta Crystallographica Section C'
_journal_page_first m340
_journal_page_last m342
_journal_paper_doi 10.1107/S010827010601924X
_journal_volume 62
_journal_year 2006
_chemical_formula_iupac '[Pt Cl (C15 H11 N3)] Cl , 2H2 O'
_chemical_formula_moiety 'C15 H11 Cl N3 Pt + , Cl - , 2H2 O'
_chemical_formula_sum 'C15 H15 Cl2 N3 O2 Pt'
_chemical_formula_weight 535.29
_chemical_name_systematic
;
chloro(2,2':6',2''-terpyridine)platinum(II) chloride dihydrate
;
_space_group_IT_number 14
_symmetry_cell_setting monoclinic
_symmetry_space_group_name_Hall '-P 2yn'
_symmetry_space_group_name_H-M 'P 1 21/n 1'
_atom_sites_solution_hydrogens geom
_atom_sites_solution_primary direct
_atom_sites_solution_secondary difmap
_audit_creation_method SHELXL97
_cell_angle_alpha 90.00
_cell_angle_beta 98.586(2)
_cell_angle_gamma 90.00
_cell_formula_units_Z 4
_cell_length_a 6.9085(6)
_cell_length_b 17.0822(15)
_cell_length_c 13.8402(12)
_cell_measurement_reflns_used 3241
_cell_measurement_temperature 100(2)
_cell_measurement_theta_max 25.03
_cell_measurement_theta_min 2.77
_cell_volume 1615.0(2)
_computing_cell_refinement SMART
_computing_data_collection 'SMART (Bruker, 2005)'
_computing_data_reduction 'SAINT (Bruker, 2005)'
_computing_molecular_graphics SHELXTL
_computing_publication_material SHELXTL
_computing_structure_refinement 'SHELXL97 (Sheldrick, 1997)'
_computing_structure_solution 'SHELXTL (Bruker, 2005)'
_diffrn_ambient_temperature 100(2)
_diffrn_measured_fraction_theta_full 0.998
_diffrn_measured_fraction_theta_max 0.998
_diffrn_measurement_device_type 'Bruker SMART CCD area-detector'
_diffrn_measurement_method '\f and \w'
_diffrn_radiation_monochromator graphite
_diffrn_radiation_source 'fine-focus sealed tube'
_diffrn_radiation_type MoK\a
_diffrn_radiation_wavelength 0.71073
_diffrn_reflns_av_R_equivalents 0.1251
_diffrn_reflns_av_sigmaI/netI 0.0600
_diffrn_reflns_limit_h_max 8
_diffrn_reflns_limit_h_min -8
_diffrn_reflns_limit_k_max 20
_diffrn_reflns_limit_k_min -20
_diffrn_reflns_limit_l_max 16
_diffrn_reflns_limit_l_min -16
_diffrn_reflns_number 10591
_diffrn_reflns_theta_full 25.00
_diffrn_reflns_theta_max 25.03
_diffrn_reflns_theta_min 2.38
_exptl_absorpt_coefficient_mu 9.031
_exptl_absorpt_correction_T_max 0.7140
_exptl_absorpt_correction_T_min 0.1725
_exptl_absorpt_correction_type multi-scan
_exptl_absorpt_process_details '(SADABS; Sheldrick, 1996)'
_exptl_crystal_colour orange-yellow
_exptl_crystal_density_diffrn 2.202
_exptl_crystal_density_method 'not measured'
_exptl_crystal_description needle
_exptl_crystal_F_000 1016
_exptl_crystal_size_max 0.30
_exptl_crystal_size_mid 0.04
_exptl_crystal_size_min 0.04
_refine_diff_density_max 1.913
_refine_diff_density_min -1.523
_refine_ls_extinction_method none
_refine_ls_goodness_of_fit_ref 1.010
_refine_ls_hydrogen_treatment constr
_refine_ls_matrix_type full
_refine_ls_number_parameters 184
_refine_ls_number_reflns 10591
_refine_ls_number_restraints 0
_refine_ls_restrained_S_all 1.010
_refine_ls_R_factor_all 0.0549
_refine_ls_R_factor_gt 0.0454
_refine_ls_shift/su_max 0.000
_refine_ls_shift/su_mean 0.000
_refine_ls_structure_factor_coef Fsqd
_refine_ls_weighting_details 'calc w = 1/[\s^2^(Fo^2^)+(0.084P)^2^] where P=(Fo^2^+2Fc^2^)/3'
_refine_ls_weighting_scheme calc
_refine_ls_wR_factor_gt 0.1273
_refine_ls_wR_factor_ref 0.1332
_reflns_number_gt 8684
_reflns_number_total 10591
_reflns_threshold_expression I>2\s(I)
_cod_data_source_file fg3017.cif
_cod_data_source_block II
_cod_depositor_comments
;
 Marking attached hydrogen atoms.

 Antanas Vaitkus,
 2017-08-07

The following automatic conversions were performed:
'_symmetry_cell_setting' value 'Monoclinic' changed to 'monoclinic'
according to '/home/saulius/struct/CIF-dictionaries/cif_core.dic'
dictionary named 'cif_core.dic' version 2.4.1 from 2010-06-29.

Automatic conversion script
Id: cif_fix_enum 1527 2010-12-29 10:47:43Z saulius 

The following automatic conversions were performed:

'_symmetry_cell_setting' value 'Monoclinic' changed to 'monoclinic'
according to /home/saulius/struct/CIF-dictionaries/cif_core.dic
dictionary named 'cif_core.dic' version 2.4.1 from 2010-06-29.

Automatic conversion script
Id: cif_fix_values 1715 2011-07-08 13:25:40Z adriana 
;
_cod_original_sg_symbol_H-M 'P 21/n'
_cod_database_code 2015478
_cod_database_fobs_code 2015478

loop_
_symmetry_equiv_pos_as_xyz
'x, y, z'
'-x+1/2, y+1/2, -z+1/2'
'-x, -y, -z'
'x-1/2, -y-1/2, z-1/2'

loop_
_atom_site_type_symbol
_atom_site_label
_atom_site_fract_x
_atom_site_fract_y
_atom_site_fract_z
_atom_site_U_iso_or_equiv
_atom_site_adp_type
_atom_site_calc_flag
_atom_site_refinement_flags
_atom_site_occupancy
_atom_site_attached_hydrogens
C C1 0.2353(10) 1.1030(4) 0.1102(5) 0.0156(16) Uani d . 1 0
H H1 0.2481 1.1457 0.0676 0.019 Uiso calc R 1 0
C C2 0.2127(10) 1.1177(4) 0.2031(5) 0.0195(17) Uani d . 1 0
H H2 0.2088 1.1702 0.2253 0.023 Uiso calc R 1 0
C C3 0.1950(10) 1.0561(4) 0.2666(5) 0.0196(17) Uani d . 1 0
H H3 0.1802 1.0656 0.3327 0.024 Uiso calc R 1 0
C C4 0.1994(11) 0.9811(4) 0.2311(5) 0.0232(18) Uani d . 1 0
H H4 0.1889 0.9378 0.2731 0.028 Uiso calc R 1 0
C C5 0.2183(10) 0.9691(4) 0.1379(5) 0.0165(16) Uani d . 1 0
C C6 0.2248(11) 0.8894(4) 0.0927(5) 0.0215(10) Uani d . 1 0
C C7 0.2012(10) 0.8165(4) 0.1351(5) 0.0198(17) Uani d . 1 0
H H7 0.1802 0.8122 0.2011 0.024 Uiso calc R 1 0
C C8 0.2093(10) 0.7508(4) 0.0775(5) 0.0215(10) Uani d . 1 0
H H8 0.1984 0.7007 0.1059 0.026 Uiso calc R 1 0
C C9 0.2333(10) 0.7553(4) -0.0217(5) 0.0220(17) Uani d . 1 0
H H9 0.2376 0.7094 -0.0601 0.026 Uiso calc R 1 0
C C10 0.2501(10) 0.8281(4) -0.0607(5) 0.0215(10) Uani d . 1 0
C C11 0.2734(11) 0.8478(4) -0.1629(5) 0.0202(17) Uani d . 1 0
C C12 0.2686(10) 0.7934(4) -0.2344(5) 0.0212(17) Uani d . 1 0
H H12 0.2585 0.7392 -0.2201 0.025 Uiso calc R 1 0
C C13 0.2789(10) 0.8186(4) -0.3294(5) 0.0201(16) Uani d . 1 0
H H13 0.2766 0.7818 -0.3810 0.024 Uiso calc R 1 0
C C14 0.2924(11) 0.8978(4) -0.3476(5) 0.0245(18) Uani d . 1 0
H H14 0.2997 0.9157 -0.4120 0.029 Uiso calc R 1 0
C C15 0.2954(11) 0.9517(4) -0.2709(5) 0.0197(17) Uani d . 1 0
H H15 0.3047 1.0061 -0.2835 0.024 Uiso calc R 1 0
N N1 0.2406(8) 1.0272(3) 0.0743(4) 0.0140(7) Uani d . 1 0
N N2 0.2450(8) 0.8926(3) -0.0036(4) 0.0140(7) Uani d . 1 0
N N3 0.2853(8) 0.9269(3) -0.1810(4) 0.0140(7) Uani d . 1 0
O O1 0.5357(10) 0.9352(4) 0.4458(5) 0.060(2) Uani d . 1 2
O O2 -0.0737(12) 0.9315(4) 0.4589(7) 0.091(3) Uani d . 1 2
Cl Cl1 0.2907(3) 1.11515(10) -0.13288(12) 0.0195(4) Uani d . 1 0
Cl Cl2 0.2168(3) 0.80737(11) 0.39897(13) 0.0271(5) Uani d . 1 0
Pt Pt1 0.26937(4) 0.994197(15) -0.061820(19) 0.01374(9) Uani d . 1 0

loop_
_atom_site_aniso_label
_atom_site_aniso_U_11
_atom_site_aniso_U_22
_atom_site_aniso_U_33
_atom_site_aniso_U_12
_atom_site_aniso_U_13
_atom_site_aniso_U_23
C1 0.010(4) 0.015(4) 0.021(4) 0.001(3) -0.002(3) 0.000(3)
C2 0.014(4) 0.015(4) 0.028(4) 0.000(3) 0.002(3) -0.004(3)
C3 0.018(4) 0.032(4) 0.008(4) -0.004(3) 0.002(3) -0.007(3)
C4 0.022(4) 0.021(4) 0.025(4) -0.003(3) 0.002(3) 0.010(3)
C5 0.007(4) 0.031(4) 0.009(4) 0.000(3) -0.004(3) 0.000(3)
C6 0.019(2) 0.014(2) 0.030(3) 0.0001(19) -0.001(2) 0.0039(18)
C7 0.022(4) 0.014(4) 0.026(4) -0.001(3) 0.011(3) -0.003(3)
C8 0.019(2) 0.014(2) 0.030(3) 0.0001(19) -0.001(2) 0.0039(18)
C9 0.026(5) 0.024(4) 0.019(4) 0.000(3) 0.013(3) -0.001(3)
C10 0.019(2) 0.014(2) 0.030(3) 0.0001(19) -0.001(2) 0.0039(18)
C11 0.020(4) 0.015(4) 0.026(4) 0.002(3) 0.006(3) -0.002(3)
C12 0.028(5) 0.012(4) 0.025(4) -0.004(3) 0.009(4) -0.001(3)
C13 0.017(4) 0.019(4) 0.025(4) 0.002(3) 0.006(3) -0.005(3)
C14 0.020(4) 0.029(4) 0.024(4) -0.002(3) 0.001(3) 0.008(3)
C15 0.024(4) 0.017(4) 0.019(4) 0.001(3) 0.008(3) 0.005(3)
N1 0.020(2) 0.0130(17) 0.0098(16) 0.0012(14) 0.0059(15) 0.0008(14)
N2 0.020(2) 0.0130(17) 0.0098(16) 0.0012(14) 0.0059(15) 0.0008(14)
N3 0.020(2) 0.0130(17) 0.0098(16) 0.0012(14) 0.0059(15) 0.0008(14)
O1 0.071(5) 0.057(5) 0.055(4) -0.028(4) 0.017(4) -0.004(4)
O2 0.062(5) 0.058(5) 0.142(7) 0.027(5) -0.019(6) -0.028(5)
Cl1 0.0228(10) 0.0152(9) 0.0204(9) -0.0006(8) 0.0024(8) 0.0039(7)
Cl2 0.0380(12) 0.0240(10) 0.0198(9) -0.0022(9) 0.0057(9) -0.0003(8)
Pt1 0.01453(14) 0.01051(14) 0.01618(14) 0.00033(13) 0.00229(10) 0.00092(12)

loop_
_atom_type_symbol
_atom_type_description
_atom_type_scat_dispersion_real
_atom_type_scat_dispersion_imag
_atom_type_scat_source
C C 0.0033 0.0016 'International Tables Vol C Tables 4.2.6.8 and 6.1.1.4'
H H 0.0000 0.0000 'International Tables Vol C Tables 4.2.6.8 and 6.1.1.4'
N N 0.0061 0.0033 'International Tables Vol C Tables 4.2.6.8 and 6.1.1.4'
O O 0.0106 0.0060 'International Tables Vol C Tables 4.2.6.8 and 6.1.1.4'
Cl Cl 0.1484 0.1585 'International Tables Vol C Tables 4.2.6.8 and 6.1.1.4'
Pt Pt -1.7033 8.3905 'International Tables Vol C Tables 4.2.6.8 and 6.1.1.4'

loop_
_geom_angle_atom_site_label_1
_geom_angle_atom_site_label_2
_geom_angle_atom_site_label_3
_geom_angle
C2 C1 N1 122.0(7)
C2 C1 H1 119.0
N1 C1 H1 119.0
C1 C2 C3 119.9(7)
C1 C2 H2 120.1
C3 C2 H2 120.1
C4 C3 C2 118.2(6)
C4 C3 H3 120.9
C2 C3 H3 120.9
C5 C4 C3 120.0(7)
C5 C4 H4 120.0
C3 C4 H4 120.0
C4 C5 N1 123.7(7)
C4 C5 C6 123.8(7)
N1 C5 C6 112.4(6)
N2 C6 C7 118.8(6)
N2 C6 C5 112.7(6)
C7 C6 C5 128.4(7)
C8 C7 C6 117.7(7)
C8 C7 H7 121.2
C6 C7 H7 121.2
C7 C8 C9 122.6(7)
C7 C8 H8 118.7
C9 C8 H8 118.7
C10 C9 C8 117.6(7)
C10 C9 H9 121.2
C8 C9 H9 121.2
N2 C10 C9 119.7(7)
N2 C10 C11 112.6(6)
C9 C10 C11 127.6(7)
C12 C11 N3 122.4(7)
C12 C11 C10 123.0(6)
N3 C11 C10 114.4(6)
C11 C12 C13 118.5(7)
C11 C12 H12 120.8
C13 C12 H12 120.8
C14 C13 C12 119.3(7)
C14 C13 H13 120.4
C12 C13 H13 120.4
C13 C14 C15 119.9(7)
C13 C14 H14 120.1
C15 C14 H14 120.1
N3 C15 C14 120.3(7)
N3 C15 H15 119.9
C14 C15 H15 119.9
C5 N1 C1 116.2(6)
C5 N1 Pt1 116.3(5)
C1 N1 Pt1 127.5(5)
C10 N2 C6 123.5(6)
C10 N2 Pt1 118.3(4)
C6 N2 Pt1 118.1(4)
C15 N3 C11 119.7(6)
C15 N3 Pt1 126.9(5)
C11 N3 Pt1 113.3(4)
Cl2 O1 O2 47.12(14)
Cl2 O2 O1 46.84(14)
O1 Cl2 O2 86.0(2)
N2 Pt1 N1 80.4(2)
N2 Pt1 N3 81.3(2)
N1 Pt1 N3 161.7(2)
N2 Pt1 Cl1 178.62(17)
N1 Pt1 Cl1 99.85(16)
N3 Pt1 Cl1 98.41(15)

loop_
_geom_bond_atom_site_label_1
_geom_bond_atom_site_label_2
_geom_bond_site_symmetry_2
_geom_bond_distance
C1 C2 . 1.342(9)
C1 N1 . 1.389(8)
C1 H1 . 0.9500
C2 C3 . 1.387(9)
C2 H2 . 0.9500
C3 C4 . 1.374(10)
C3 H3 . 0.9500
C4 C5 . 1.333(10)
C4 H4 . 0.9500
C5 N1 . 1.350(9)
C5 C6 . 1.501(10)
C6 N2 . 1.361(9)
C6 C7 . 1.397(9)
C7 C8 . 1.382(9)
C7 H7 . 0.9500
C8 C9 . 1.410(9)
C8 H8 . 0.9500
C9 C10 . 1.366(10)
C9 H9 . 0.9500
C10 N2 . 1.360(9)
C10 C11 . 1.485(10)
C11 C12 . 1.355(9)
C11 N3 . 1.379(8)
C12 C13 . 1.396(9)
C12 H12 . 0.9500
C13 C14 . 1.382(9)
C13 H13 . 0.9500
C14 C15 . 1.403(10)
C14 H14 . 0.9500
C15 N3 . 1.326(8)
C15 H15 . 0.9500
N1 Pt1 . 2.005(5)
N2 Pt1 . 1.932(5)
N3 Pt1 . 2.027(5)
O1 Cl2 . 3.101(6)
O1 O2 . 4.241(11)
O2 Cl2 . 3.115(7)
Cl1 Pt1 . 2.3025(17)
Pt1 Pt1 3_675 3.3903(5)

loop_
_geom_torsion_atom_site_label_1
_geom_torsion_atom_site_label_2
_geom_torsion_atom_site_label_3
_geom_torsion_atom_site_label_4
_geom_torsion
N1 C1 C2 C3 0.4(11)
C1 C2 C3 C4 -0.6(11)
C2 C3 C4 C5 -0.7(11)
C3 C4 C5 N1 2.3(11)
C3 C4 C5 C6 179.9(7)
N1 C5 C6 N2 -2.1(9)
C4 C5 C6 C7 4.3(12)
N1 C5 C6 C7 -177.9(7)
N2 C6 C7 C8 3.1(11)
C5 C6 C7 C8 178.7(7)
C6 C7 C8 C9 -2.3(11)
C7 C8 C9 C10 0.4(11)
C8 C9 C10 N2 0.6(11)
C8 C9 C10 C11 -179.0(7)
N2 C10 C11 C12 -175.3(7)
C9 C10 C11 C12 4.3(13)
C9 C10 C11 N3 179.6(7)
N3 C11 C12 C13 0.9(12)
C10 C11 C12 C13 175.8(7)
C11 C12 C13 C14 -0.3(11)
C12 C13 C14 C15 -0.1(11)
C4 C5 N1 C1 -2.5(10)
C6 C5 N1 C1 179.7(6)
C2 C1 N1 C5 1.1(10)
C2 C1 N1 Pt1 179.1(5)
C9 C10 N2 C6 0.4(11)
C11 C10 N2 C6 -179.9(7)
C11 C10 N2 Pt1 -0.4(8)
C7 C6 N2 C10 -2.3(11)
C5 C6 N2 C10 -178.5(6)
C7 C6 N2 Pt1 178.1(5)
C5 C6 N2 Pt1 1.9(8)
C14 C15 N3 C11 0.5(11)
C14 C15 N3 Pt1 -175.7(5)
C12 C11 N3 C15 -1.0(11)
C10 C11 N3 C15 -176.3(6)
C12 C11 N3 Pt1 175.7(6)
C10 C11 N3 Pt1 0.4(8)
C10 N2 Pt1 N1 179.5(5)
C6 N2 Pt1 N1 -0.9(5)
C10 N2 Pt1 N3 0.5(5)
C6 N2 Pt1 N3 -179.9(6)
C5 N1 Pt1 N2 -0.4(5)
C1 N1 Pt1 N2 -178.4(6)
C5 N1 Pt1 N3 2.8(10)
C1 N1 Pt1 N3 -175.2(6)
C5 N1 Pt1 Cl1 178.3(4)
C1 N1 Pt1 Cl1 0.3(6)
C15 N3 Pt1 N2 175.9(6)
C11 N3 Pt1 N2 -0.4(5)
C15 N3 Pt1 N1 172.8(6)
C11 N3 Pt1 N1 -3.6(10)
C15 N3 Pt1 Cl1 -2.7(6)
C11 N3 Pt1 Cl1 -179.1(5)
